data_7720057
loop_
_publ_author_name
'Bai, Pengtao'
'Liu, Yuzan'
'Fang, Li'
'Li, Ying'
'Wang, Jiahao'
'Cai, Yougen'
'Chen, Lei'
'Zhao, Jia-Jia'
'Song, Heng'
'Zong, Luyi'
'Xu, Chen'

_publ_section_title
;
 Electronically and sterically varied tungsten carbonyls applied to the
 selective dearomatization of N-heteroarenes.
;
_journal_issue 8
_journal_name_full 'Dalton transactions (Cambridge, England : 2003)'
_journal_page_first 3454
_journal_page_last 3459
_journal_paper_doi 10.1039/d6dt00164e
_journal_volume 55
_journal_year 2026
_chemical_formula_moiety 'C22 H22 N2 O4 W'
_chemical_formula_sum 'C22 H22 N2 O4 W'
_chemical_formula_weight 562.26
_space_group_crystal_system orthorhombic
_space_group_IT_number 61
_space_group_name_Hall '-P 2ac 2ab'
_space_group_name_H-M_alt 'P b c a'
_atom_sites_solution_hydrogens geom
_atom_sites_solution_primary dual
_audit_creation_date 2025-03-11
_audit_creation_method
;
Olex2 1.5
(compiled 2022.04.07 svn.rca3783a0 for OlexSys, GUI svn.r6498)
;
_audit_update_record
;
2025-06-12 deposited with the CCDC.	2026-01-23 downloaded from the CCDC.
;
_cell_angle_alpha 90
_cell_angle_beta 90
_cell_angle_gamma 90
_cell_formula_units_Z 8
_cell_length_a 15.0109(8)
_cell_length_b 15.0108(8)
_cell_length_c 19.9307(10)
_cell_measurement_reflns_used 7216
_cell_measurement_temperature 300.00
_cell_measurement_theta_max 27.02
_cell_measurement_theta_min 3.20
_cell_volume 4490.9(4)
_computing_cell_refinement 'SAINT V8.40B (?, 2016)'
_computing_data_collection 'Bruker D8 Venture diffractrometer'
_computing_data_reduction 'SAINT V8.40B (?, 2016)'
_computing_molecular_graphics 'Olex2 1.5 (Dolomanov et al., 2009)'
_computing_publication_material 'Olex2 1.5 (Dolomanov et al., 2009)'
_computing_structure_refinement 'SHELXL 2019/2 (Sheldrick, 2015)'
_computing_structure_solution 'SHELXT 2018/2 (Sheldrick, 2018)'
_diffrn_ambient_temperature 300.00
_diffrn_detector 'CCD area detector'
_diffrn_measured_fraction_theta_full 0.992
_diffrn_measured_fraction_theta_max 0.981
_diffrn_measurement_device 'three-circle diffractometer'
_diffrn_measurement_device_type 'Bruker APEX-II CCD'
_diffrn_measurement_method 'phi and omega scans'
_diffrn_radiation_monochromator graphite
_diffrn_radiation_probe x-ray
_diffrn_radiation_type MoK\a
_diffrn_radiation_wavelength 0.71073
_diffrn_reflns_av_R_equivalents 0.0286
_diffrn_reflns_av_unetI/netI 0.0229
_diffrn_reflns_Laue_measured_fraction_full 0.992
_diffrn_reflns_Laue_measured_fraction_max 0.981
_diffrn_reflns_limit_h_max 18
_diffrn_reflns_limit_h_min -18
_diffrn_reflns_limit_k_max 18
_diffrn_reflns_limit_k_min -19
_diffrn_reflns_limit_l_max 23
_diffrn_reflns_limit_l_min -25
_diffrn_reflns_number 23229
_diffrn_reflns_point_group_measured_fraction_full 0.992
_diffrn_reflns_point_group_measured_fraction_max 0.981
_diffrn_reflns_theta_full 25.242
_diffrn_reflns_theta_max 27.564
_diffrn_reflns_theta_min 2.804
_diffrn_source 'sealed X-ray tube'
_diffrn_source_target Mo
_diffrn_standards_number 0
_exptl_absorpt_coefficient_mu 5.172
_exptl_absorpt_correction_T_max 0.7456
_exptl_absorpt_correction_T_min 0.6200
_exptl_absorpt_correction_type none
_exptl_absorpt_process_details
;
SADABS-2016/2 (Bruker,2016/2) was used for absorption correction.
wR2(int) was 0.0541 before and 0.0265 after correction.
The Ratio of minimum to maximum transmission is 0.8315.
The \l/2 correction factor is Not present.
;
_exptl_crystal_colour 'blackish violet'
_exptl_crystal_colour_modifier blackish
_exptl_crystal_colour_primary violet
_exptl_crystal_density_diffrn 1.663
_exptl_crystal_description block
_exptl_crystal_F_000 2192
_exptl_crystal_recrystallization_method
'The crystals were growth by means of evaporation of a mixture of n-hexane and toluene at RT.'
_exptl_crystal_size_max 0.15
_exptl_crystal_size_mid 0.13
_exptl_crystal_size_min 0.12
_refine_diff_density_max 0.717
_refine_diff_density_min -0.530
_refine_diff_density_rms 0.071
_refine_ls_extinction_method none
_refine_ls_goodness_of_fit_ref 1.024
_refine_ls_hydrogen_treatment constr
_refine_ls_matrix_type full
_refine_ls_number_parameters 308
_refine_ls_number_reflns 5087
_refine_ls_number_restraints 72
_refine_ls_restrained_S_all 1.020
_refine_ls_R_factor_all 0.0433
_refine_ls_R_factor_gt 0.0233
_refine_ls_shift/su_max 0.001
_refine_ls_shift/su_mean 0.000
_refine_ls_structure_factor_coef Fsqd
_refine_ls_weighting_details 'w=1/[\s^2^(Fo^2^)+(0.0232P)^2^+2.3425P] where P=(Fo^2^+2Fc^2^)/3'
_refine_ls_weighting_scheme calc
_refine_ls_wR_factor_gt 0.0483
_refine_ls_wR_factor_ref 0.0555
_reflns_Friedel_coverage 0.000
_reflns_number_gt 3701
_reflns_number_total 5087
_reflns_threshold_expression 'I > 2\s(I)'
_cod_data_source_file d6dt00164e2.cif
_cod_data_source_block el
_cod_depositor_comments 'Adding full bibliography for 7720057--7720059.cif.'
_cod_database_code 7720057
_shelx_shelxl_version_number 2019/2
_shelx_space_group_comment
;
The symmetry employed for this shelxl refinement is uniquely defined
by the following loop, which should always be used as a source of
symmetry information in preference to the above space-group names.
They are only intended as comments.
;
_shelx_estimated_absorpt_t_max 0.576
_shelx_estimated_absorpt_t_min 0.511
_exptl_crystal_mounting_method
'Crystals were removed from the crystallisation vial and immediately coated with polybutenes oil (CAS: 9003-29-6) on a glass slide. A suitable single crystal coated with polybutenes oil was sealed in capillary tube filled with argon. The capillary tube with single crystal was mounted on copper pin with solid paraffin.'
_olex2_refinement_description
;
1. Restrained distances
 C18A-C17 = C18-C17 = C19-C17 = C19A-C17 = C22-C20 = C22A-C20 = C21-C20 = C21A-
 C20
 1.54 with sigma of 0.01
 C22-C21 = C22A-C21A = C18-C19 = C19A-C18A
 2.515 with sigma of 0.02
2. Uiso/Uaniso restraints and constraints
C21 \\sim C22 \\sim C21A \\sim C22A \\sim C18 \\sim C19 \\sim C18A \\sim C19A:
within 2A with sigma of 0.01 and sigma for terminal atoms of 0.02 within 2A
3. Rigid body (RIGU) restrains
 C20, C21, C22, C21A, C22A
 with sigma for 1-2 distances of 0.01 and sigma for 1-3 distances of 0.02
 C17, C18, C19, C18A, C19A
 with sigma for 1-2 distances of 0.01 and sigma for 1-3 distances of 0.02
4. Others
 Sof(H17A)=Sof(C18A)=Sof(H18D)=Sof(H18E)=Sof(H18F)=Sof(C19A)=Sof(H19D)=
 Sof(H19E)=Sof(H19F)=1-FVAR(1)
 Sof(H17)=Sof(C18)=Sof(H18A)=Sof(H18B)=Sof(H18C)=Sof(C19)=Sof(H19A)=Sof(H19B)=
 Sof(H19C)=FVAR(1)
 Sof(H20A)=Sof(C21A)=Sof(H21D)=Sof(H21E)=Sof(H21F)=Sof(C22A)=Sof(H22D)=
 Sof(H22E)=Sof(H22F)=1-FVAR(2)
 Sof(H20)=Sof(C21)=Sof(H21A)=Sof(H21B)=Sof(H21C)=Sof(C22)=Sof(H22A)=Sof(H22B)=
 Sof(H22C)=FVAR(2)
5.a Ternary CH refined with riding coordinates:
 C17(H17), C17(H17A), C20(H20), C20(H20A)
5.b Aromatic/amide H refined with riding coordinates:
 C5(H5), C6(H6), C7(H7), C8(H8), C10(H10), C13(H13), C14(H14), C15(H15)
5.c Idealised Me refined as rotating group:
 C18(H18A,H18B,H18C), C19(H19A,H19B,H19C), C21(H21A,H21B,H21C), C22(H22A,H22B,
 H22C), C18A(H18D,H18E,H18F), C19A(H19D,H19E,H19F), C21A(H21D,H21E,H21F),
 C22A(H22D,H22E,H22F)
;
_olex2_submission_special_instructions 'No special instructions were received'

loop_
_space_group_symop_operation_xyz
'x, y, z'
'-x+1/2, -y, z+1/2'
'-x, y+1/2, -z+1/2'
'x+1/2, -y+1/2, -z'
'-x, -y, -z'
'x-1/2, y, -z-1/2'
'x, -y-1/2, z-1/2'
'-x-1/2, y-1/2, z'

loop_
_atom_site_label
_atom_site_type_symbol
_atom_site_fract_x
_atom_site_fract_y
_atom_site_fract_z
_atom_site_U_iso_or_equiv
_atom_site_adp_type
_atom_site_occupancy
_atom_site_site_symmetry_order
_atom_site_calc_flag
_atom_site_refinement_flags_posn
_atom_site_refinement_flags_adp
_atom_site_refinement_flags_occupancy
_atom_site_disorder_assembly
_atom_site_disorder_group
W1 W 0.39158(2) 0.67492(2) 0.57068(2) 0.04582(6) Uani 1 1 d . . . . .
O1 O 0.2648(2) 0.8400(2) 0.59391(19) 0.1061(11) Uani 1 1 d . . . . .
O2 O 0.2082(2) 0.5841(2) 0.54651(17) 0.0970(10) Uani 1 1 d . . . . .
O3 O 0.3795(2) 0.6418(2) 0.72495(13) 0.0935(10) Uani 1 1 d . . . . .
O4 O 0.4541(2) 0.4732(2) 0.57116(16) 0.0983(10) Uani 1 1 d . . . . .
N1 N 0.42532(19) 0.70127(18) 0.46296(13) 0.0464(6) Uani 1 1 d . . . . .
N2 N 0.52173(17) 0.74656(17) 0.56788(12) 0.0448(6) Uani 1 1 d . . . . .
C1 C 0.3160(3) 0.7853(3) 0.58356(19) 0.0675(10) Uani 1 1 d . . . . .
C2 C 0.2767(3) 0.6169(3) 0.55668(18) 0.0631(10) Uani 1 1 d . . . . .
C3 C 0.3830(2) 0.6552(3) 0.66764(19) 0.0599(10) Uani 1 1 d . . . . .
C4 C 0.4381(3) 0.5474(3) 0.56828(17) 0.0596(9) Uani 1 1 d . . . . .
C5 C 0.3763(3) 0.6775(3) 0.4093(2) 0.0619(10) Uani 1 1 d . . . . .
H5 H 0.321768 0.649748 0.416462 0.074 Uiso 1 1 calc R U . . .
C6 C 0.4031(3) 0.6923(3) 0.34475(18) 0.0697(11) Uani 1 1 d . . . . .
H6 H 0.366678 0.675507 0.309173 0.084 Uiso 1 1 calc R U . . .
C7 C 0.4833(3) 0.7316(3) 0.33262(17) 0.0692(11) Uani 1 1 d . . . . .
H7 H 0.502642 0.741313 0.288900 0.083 Uiso 1 1 calc R U . . .
C8 C 0.5347(3) 0.7566(2) 0.38600(16) 0.0588(9) Uani 1 1 d . . . . .
H8 H 0.589400 0.784190 0.379177 0.071 Uiso 1 1 calc R U . . .
C9 C 0.5041(2) 0.7403(2) 0.45042(15) 0.0465(8) Uani 1 1 d . . . . .
C10 C 0.5529(2) 0.7657(2) 0.50986(16) 0.0499(8) Uani 1 1 d . . . . .
H10 H 0.606809 0.795785 0.506000 0.060 Uiso 1 1 calc R U . . .
C11 C 0.5727(2) 0.7773(2) 0.62545(15) 0.0475(8) Uani 1 1 d . . . . .
C12 C 0.5604(2) 0.8639(2) 0.64887(16) 0.0548(8) Uani 1 1 d . . . . .
C13 C 0.6110(3) 0.8908(3) 0.70357(19) 0.0724(11) Uani 1 1 d . . . . .
H13 H 0.604137 0.948193 0.720304 0.087 Uiso 1 1 calc R U . . .
C14 C 0.6712(3) 0.8342(3) 0.7335(2) 0.0802(13) Uani 1 1 d . . . . .
H14 H 0.704681 0.853553 0.769948 0.096 Uiso 1 1 calc R U . . .
C15 C 0.6816(2) 0.7492(3) 0.7094(2) 0.0731(11) Uani 1 1 d . . . . .
H15 H 0.721946 0.711465 0.730437 0.088 Uiso 1 1 calc R U . . .
C16 C 0.6335(2) 0.7175(3) 0.65432(18) 0.0579(9) Uani 1 1 d . . . . .
C17 C 0.4955(3) 0.9289(2) 0.61760(18) 0.0648(10) Uani 1 1 d D . . . .
H17 H 0.459418 0.897127 0.584307 0.078 Uiso 0.63(4) 1 calc R U P A 1
H17A H 0.470636 0.899477 0.577878 0.078 Uiso 0.37(4) 1 calc R U P A 2
C18 C 0.4329(11) 0.9736(16) 0.6686(8) 0.083(4) Uani 0.63(4) 1 d D U P A 1
H18A H 0.398791 0.928813 0.691436 0.125 Uiso 0.63(4) 1 calc R U P A 1
H18B H 0.393333 1.013425 0.645513 0.125 Uiso 0.63(4) 1 calc R U P A 1
H18C H 0.467519 1.006494 0.700628 0.125 Uiso 0.63(4) 1 calc R U P A 1
C19 C 0.5504(16) 1.0016(10) 0.5814(12) 0.085(4) Uani 0.63(4) 1 d D U P A 1
H19A H 0.583213 1.035505 0.613896 0.128 Uiso 0.63(4) 1 calc R U P A 1
H19B H 0.510908 1.040370 0.557258 0.128 Uiso 0.63(4) 1 calc R U P A 1
H19C H 0.591081 0.974031 0.550587 0.128 Uiso 0.63(4) 1 calc R U P A 1
C20 C 0.6497(3) 0.6256(3) 0.6264(2) 0.0715(11) Uani 1 1 d D . . . .
H20 H 0.606916 0.617295 0.589738 0.086 Uiso 0.51(3) 1 calc R U P B 1
H20A H 0.594678 0.604621 0.605089 0.086 Uiso 0.49(3) 1 calc R U P B 2
C21 C 0.7420(9) 0.6123(17) 0.5962(12) 0.104(5) Uani 0.51(3) 1 d D U P B 1
H21A H 0.752124 0.656297 0.562129 0.156 Uiso 0.51(3) 1 calc R U P B 1
H21B H 0.745856 0.553890 0.576822 0.156 Uiso 0.51(3) 1 calc R U P B 1
H21C H 0.786160 0.618322 0.630771 0.156 Uiso 0.51(3) 1 calc R U P B 1
C22 C 0.6291(19) 0.5535(13) 0.6787(10) 0.113(6) Uani 0.51(3) 1 d D U P B 1
H22A H 0.665150 0.563150 0.717878 0.170 Uiso 0.51(3) 1 calc R U P B 1
H22B H 0.642085 0.495889 0.660269 0.170 Uiso 0.51(3) 1 calc R U P B 1
H22C H 0.567302 0.556429 0.690855 0.170 Uiso 0.51(3) 1 calc R U P B 1
C18A C 0.4195(17) 0.936(2) 0.6691(14) 0.091(6) Uani 0.37(4) 1 d D U P A 2
H18D H 0.394849 0.878149 0.677184 0.137 Uiso 0.37(4) 1 calc R U P A 2
H18E H 0.373909 0.974773 0.651840 0.137 Uiso 0.37(4) 1 calc R U P A 2
H18F H 0.442259 0.960171 0.710285 0.137 Uiso 0.37(4) 1 calc R U P A 2
C19A C 0.531(3) 1.0192(13) 0.594(2) 0.091(6) Uani 0.37(4) 1 d D U P A 2
H19D H 0.548682 1.053511 0.632851 0.137 Uiso 0.37(4) 1 calc R U P A 2
H19E H 0.484819 1.050424 0.570659 0.137 Uiso 0.37(4) 1 calc R U P A 2
H19F H 0.581070 1.010488 0.565458 0.137 Uiso 0.37(4) 1 calc R U P A 2
C21A C 0.7228(14) 0.6306(14) 0.5728(11) 0.100(5) Uani 0.49(3) 1 d D U P B 2
H21D H 0.706922 0.674232 0.539726 0.150 Uiso 0.49(3) 1 calc R U P B 2
H21E H 0.729226 0.573445 0.551672 0.150 Uiso 0.49(3) 1 calc R U P B 2
H21F H 0.778167 0.647124 0.593492 0.150 Uiso 0.49(3) 1 calc R U P B 2
C22A C 0.6779(18) 0.5571(14) 0.6801(10) 0.112(5) Uani 0.49(3) 1 d D U P B 2
H22D H 0.734633 0.573823 0.698442 0.167 Uiso 0.49(3) 1 calc R U P B 2
H22E H 0.682291 0.499144 0.660111 0.167 Uiso 0.49(3) 1 calc R U P B 2
H22F H 0.634226 0.555881 0.715341 0.167 Uiso 0.49(3) 1 calc R U P B 2

loop_
_atom_site_aniso_label
_atom_site_aniso_U_11
_atom_site_aniso_U_22
_atom_site_aniso_U_33
_atom_site_aniso_U_23
_atom_site_aniso_U_13
_atom_site_aniso_U_12
W1 0.03972(9) 0.05186(8) 0.04589(8) 0.00013(6) 0.00626(6) 0.00235(6)
O1 0.084(2) 0.098(2) 0.136(3) -0.004(2) 0.027(2) 0.038(2)
O2 0.0517(18) 0.110(3) 0.129(3) 0.014(2) -0.0139(17) -0.0187(18)
O3 0.102(2) 0.131(3) 0.0469(16) 0.0019(17) 0.0135(15) -0.006(2)
O4 0.108(3) 0.0592(18) 0.127(3) 0.0104(18) 0.025(2) 0.0183(19)
N1 0.0453(16) 0.0510(15) 0.0430(15) -0.0009(12) -0.0005(13) 0.0051(13)
N2 0.0411(15) 0.0478(14) 0.0454(14) 0.0020(12) 0.0036(12) 0.0053(12)
C1 0.057(2) 0.070(2) 0.076(3) -0.002(2) 0.012(2) 0.011(2)
C2 0.050(2) 0.072(3) 0.068(2) 0.008(2) 0.0030(18) 0.008(2)
C3 0.052(2) 0.074(3) 0.054(2) -0.0034(18) 0.0081(17) 0.0001(18)
C4 0.055(2) 0.061(2) 0.062(2) 0.0028(18) 0.0095(18) 0.0036(18)
C5 0.053(2) 0.074(3) 0.060(2) -0.0036(19) -0.0045(17) 0.0051(19)
C6 0.073(3) 0.093(3) 0.043(2) -0.0070(19) -0.0126(19) 0.018(2)
C7 0.074(3) 0.088(3) 0.046(2) 0.007(2) 0.0038(19) 0.018(2)
C8 0.063(2) 0.065(2) 0.0484(19) 0.0104(17) 0.0075(17) 0.0055(19)
C9 0.049(2) 0.0466(18) 0.0437(17) 0.0027(14) 0.0035(14) 0.0079(16)
C10 0.046(2) 0.0506(19) 0.0531(19) 0.0044(15) 0.0047(15) -0.0021(16)
C11 0.0379(18) 0.062(2) 0.0429(17) 0.0047(16) 0.0021(14) -0.0026(16)
C12 0.052(2) 0.064(2) 0.0484(18) -0.0046(17) 0.0023(16) 0.0011(18)
C13 0.067(3) 0.090(3) 0.060(2) -0.018(2) -0.006(2) -0.004(2)
C14 0.061(3) 0.123(4) 0.056(2) -0.012(2) -0.011(2) -0.006(3)
C15 0.046(2) 0.108(3) 0.065(2) 0.019(2) -0.0081(19) 0.004(2)
C16 0.044(2) 0.070(2) 0.060(2) 0.0156(19) 0.0036(17) -0.0030(18)
C17 0.073(3) 0.062(2) 0.060(2) -0.0137(18) -0.0031(19) 0.012(2)
C18 0.088(6) 0.078(10) 0.084(5) -0.024(6) -0.006(5) 0.027(6)
C19 0.096(10) 0.052(5) 0.108(9) -0.006(6) 0.004(6) 0.008(6)
C20 0.057(2) 0.065(2) 0.093(3) 0.017(2) -0.011(2) 0.004(2)
C21 0.084(8) 0.092(11) 0.136(12) 0.008(9) 0.007(8) 0.040(6)
C22 0.127(14) 0.090(7) 0.123(8) 0.047(7) -0.013(11) -0.005(11)
C18A 0.102(10) 0.090(14) 0.083(8) -0.044(11) -0.010(7) 0.040(10)
C19A 0.096(14) 0.054(8) 0.123(15) -0.015(9) -0.013(10) 0.023(9)
C21A 0.108(10) 0.069(8) 0.122(12) 0.013(7) 0.018(9) 0.050(7)
C22A 0.110(13) 0.079(7) 0.146(9) 0.050(7) 0.007(11) -0.003(10)

loop_
_atom_type_symbol
_atom_type_description
_atom_type_scat_dispersion_real
_atom_type_scat_dispersion_imag
_atom_type_scat_source
C C 0.0033 0.0016 'International Tables Vol C Tables 4.2.6.8 and 6.1.1.4'
H H 0.0000 0.0000 'International Tables Vol C Tables 4.2.6.8 and 6.1.1.4'
N N 0.0061 0.0033 'International Tables Vol C Tables 4.2.6.8 and 6.1.1.4'
O O 0.0106 0.0060 'International Tables Vol C Tables 4.2.6.8 and 6.1.1.4'
W W -0.8490 6.8722 'International Tables Vol C Tables 4.2.6.8 and 6.1.1.4'

loop_
_geom_angle_atom_site_label_1
_geom_angle_atom_site_label_2
_geom_angle_atom_site_label_3
_geom_angle
_geom_angle_site_symmetry_1
_geom_angle_site_symmetry_3
_geom_angle_publ_flag
N2 W1 N1 72.13(10) . . ?
C1 W1 N1 95.96(13) . . ?
C1 W1 N2 95.73(14) . . ?
C1 W1 C4 164.47(16) . . ?
C2 W1 N1 98.13(13) . . ?
C2 W1 N2 170.14(12) . . ?
C2 W1 C1 83.53(16) . . ?
C2 W1 C3 90.90(15) . . ?
C2 W1 C4 83.14(16) . . ?
C3 W1 N1 170.55(13) . . ?
C3 W1 N2 98.91(12) . . ?
C3 W1 C1 87.80(15) . . ?
C3 W1 C4 84.49(14) . . ?
C4 W1 N1 93.78(12) . . ?
C4 W1 N2 98.76(12) . . ?
C5 N1 W1 126.2(3) . . ?
C9 N1 W1 117.0(2) . . ?
C9 N1 C5 116.7(3) . . ?
C10 N2 W1 116.8(2) . . ?
C10 N2 C11 116.7(3) . . ?
C11 N2 W1 126.44(19) . . ?
O1 C1 W1 170.9(4) . . ?
O2 C2 W1 177.8(3) . . ?
O3 C3 W1 178.3(4) . . ?
O4 C4 W1 171.1(3) . . ?
N1 C5 H5 118.5 . . ?
N1 C5 C6 123.0(4) . . ?
C6 C5 H5 118.5 . . ?
C5 C6 H6 120.1 . . ?
C7 C6 C5 119.8(4) . . ?
C7 C6 H6 120.1 . . ?
C6 C7 H7 120.7 . . ?
C6 C7 C8 118.7(3) . . ?
C8 C7 H7 120.7 . . ?
C7 C8 H8 120.5 . . ?
C7 C8 C9 119.1(4) . . ?
C9 C8 H8 120.5 . . ?
N1 C9 C8 122.8(3) . . ?
N1 C9 C10 114.2(3) . . ?
C8 C9 C10 123.1(3) . . ?
N2 C10 C9 119.8(3) . . ?
N2 C10 H10 120.1 . . ?
C9 C10 H10 120.1 . . ?
C12 C11 N2 119.3(3) . . ?
C12 C11 C16 123.1(3) . . ?
C16 C11 N2 117.6(3) . . ?
C11 C12 C17 123.3(3) . . ?
C13 C12 C11 117.4(3) . . ?
C13 C12 C17 119.3(3) . . ?
C12 C13 H13 119.3 . . ?
C14 C13 C12 121.4(4) . . ?
C14 C13 H13 119.3 . . ?
C13 C14 H14 120.1 . . ?
C15 C14 C13 119.8(4) . . ?
C15 C14 H14 120.1 . . ?
C14 C15 H15 118.9 . . ?
C14 C15 C16 122.2(4) . . ?
C16 C15 H15 118.9 . . ?
C11 C16 C20 122.6(3) . . ?
C15 C16 C11 116.1(4) . . ?
C15 C16 C20 121.3(4) . . ?
C12 C17 H17 108.8 . . ?
C12 C17 H17A 106.8 . . ?
C12 C17 C18 113.7(8) . . ?
C12 C17 C19 107.7(11) . . ?
C12 C17 C18A 104.4(14) . . ?
C12 C17 C19A 118.3(18) . . ?
C18 C17 H17 108.8 . . ?
C18 C17 C19 109.0(6) . . ?
C19 C17 H17 108.8 . . ?
C18A C17 H17A 106.8 . . ?
C19A C17 H17A 106.8 . . ?
C19A C17 C18A 113.3(9) . . ?
C17 C18 H18A 109.5 . . ?
C17 C18 H18B 109.5 . . ?
C17 C18 H18C 109.5 . . ?
H18A C18 H18B 109.5 . . ?
H18A C18 H18C 109.5 . . ?
H18B C18 H18C 109.5 . . ?
C17 C19 H19A 109.5 . . ?
C17 C19 H19B 109.5 . . ?
C17 C19 H19C 109.5 . . ?
H19A C19 H19B 109.5 . . ?
H19A C19 H19C 109.5 . . ?
H19B C19 H19C 109.5 . . ?
C16 C20 H20 106.6 . . ?
C16 C20 H20A 108.5 . . ?
C16 C20 C21 114.3(10) . . ?
C16 C20 C22 111.2(10) . . ?
C16 C20 C21A 109.1(9) . . ?
C16 C20 C22A 113.4(10) . . ?
C21 C20 H20 106.6 . . ?
C21 C20 C22 111.0(8) . . ?
C22 C20 H20 106.6 . . ?
C21A C20 H20A 108.5 . . ?
C21A C20 C22A 108.6(8) . . ?
C22A C20 H20A 108.5 . . ?
C20 C21 H21A 109.5 . . ?
C20 C21 H21B 109.5 . . ?
C20 C21 H21C 109.5 . . ?
H21A C21 H21B 109.5 . . ?
H21A C21 H21C 109.5 . . ?
H21B C21 H21C 109.5 . . ?
C20 C22 H22A 109.5 . . ?
C20 C22 H22B 109.5 . . ?
C20 C22 H22C 109.5 . . ?
H22A C22 H22B 109.5 . . ?
H22A C22 H22C 109.5 . . ?
H22B C22 H22C 109.5 . . ?
C17 C18A H18D 109.5 . . ?
C17 C18A H18E 109.5 . . ?
C17 C18A H18F 109.5 . . ?
H18D C18A H18E 109.5 . . ?
H18D C18A H18F 109.5 . . ?
H18E C18A H18F 109.5 . . ?
C17 C19A H19D 109.5 . . ?
C17 C19A H19E 109.5 . . ?
C17 C19A H19F 109.5 . . ?
H19D C19A H19E 109.5 . . ?
H19D C19A H19F 109.5 . . ?
H19E C19A H19F 109.5 . . ?
C20 C21A H21D 109.5 . . ?
C20 C21A H21E 109.5 . . ?
C20 C21A H21F 109.5 . . ?
H21D C21A H21E 109.5 . . ?
H21D C21A H21F 109.5 . . ?
H21E C21A H21F 109.5 . . ?
C20 C22A H22D 109.5 . . ?
C20 C22A H22E 109.5 . . ?
C20 C22A H22F 109.5 . . ?
H22D C22A H22E 109.5 . . ?
H22D C22A H22F 109.5 . . ?
H22E C22A H22F 109.5 . . ?

loop_
_geom_bond_atom_site_label_1
_geom_bond_atom_site_label_2
_geom_bond_distance
_geom_bond_site_symmetry_2
_geom_bond_publ_flag
W1 N1 2.241(3) . ?
W1 N2 2.231(3) . ?
W1 C1 2.024(4) . ?
W1 C2 1.952(4) . ?
W1 C3 1.959(4) . ?
W1 C4 2.038(4) . ?
O1 C1 1.143(4) . ?
O2 C2 1.157(5) . ?
O3 C3 1.161(4) . ?
O4 C4 1.140(4) . ?
N1 C5 1.347(5) . ?
N1 C9 1.343(4) . ?
N2 C10 1.280(4) . ?
N2 C11 1.454(4) . ?
C5 H5 0.9300 . ?
C5 C6 1.365(6) . ?
C6 H6 0.9300 . ?
C6 C7 1.362(5) . ?
C7 H7 0.9300 . ?
C7 C8 1.367(5) . ?
C8 H8 0.9300 . ?
C8 C9 1.385(4) . ?
C9 C10 1.444(4) . ?
C10 H10 0.9300 . ?
C11 C12 1.394(5) . ?
C11 C16 1.403(5) . ?
C12 C13 1.389(5) . ?
C12 C17 1.512(5) . ?
C13 H13 0.9300 . ?
C13 C14 1.375(6) . ?
C14 H14 0.9300 . ?
C14 C15 1.372(6) . ?
C15 H15 0.9300 . ?
C15 C16 1.397(5) . ?
C16 C20 1.508(6) . ?
C17 H17 0.9800 . ?
C17 H17A 0.9800 . ?
C17 C18 1.539(7) . ?
C17 C19 1.546(7) . ?
C17 C18A 1.538(9) . ?
C17 C19A 1.527(9) . ?
C18 H18A 0.9600 . ?
C18 H18B 0.9600 . ?
C18 H18C 0.9600 . ?
C19 H19A 0.9600 . ?
C19 H19B 0.9600 . ?
C19 H19C 0.9600 . ?
C20 H20 0.9800 . ?
C20 H20A 0.9800 . ?
C20 C21 1.523(8) . ?
C20 C22 1.535(8) . ?
C20 C21A 1.533(8) . ?
C20 C22A 1.544(8) . ?
C21 H21A 0.9600 . ?
C21 H21B 0.9600 . ?
C21 H21C 0.9600 . ?
C22 H22A 0.9600 . ?
C22 H22B 0.9600 . ?
C22 H22C 0.9600 . ?
C18A H18D 0.9600 . ?
C18A H18E 0.9600 . ?
C18A H18F 0.9600 . ?
C19A H19D 0.9600 . ?
C19A H19E 0.9600 . ?
C19A H19F 0.9600 . ?
C21A H21D 0.9600 . ?
C21A H21E 0.9600 . ?
C21A H21F 0.9600 . ?
C22A H22D 0.9600 . ?
C22A H22E 0.9600 . ?
C22A H22F 0.9600 . ?

loop_
_geom_torsion_atom_site_label_1
_geom_torsion_atom_site_label_2
_geom_torsion_atom_site_label_3
_geom_torsion_atom_site_label_4
_geom_torsion
_geom_torsion_site_symmetry_1
_geom_torsion_site_symmetry_2
_geom_torsion_site_symmetry_3
_geom_torsion_site_symmetry_4
_geom_torsion_publ_flag
W1 N1 C5 C6 -176.9(3) . . . . ?
W1 N1 C9 C8 177.1(2) . . . . ?
W1 N1 C9 C10 -4.5(3) . . . . ?
W1 N2 C10 C9 -0.3(4) . . . . ?
W1 N2 C11 C12 -92.8(3) . . . . ?
W1 N2 C11 C16 88.1(3) . . . . ?
N1 C5 C6 C7 0.9(6) . . . . ?
N1 C9 C10 N2 3.2(4) . . . . ?
N2 C11 C12 C13 -179.4(3) . . . . ?
N2 C11 C12 C17 0.4(5) . . . . ?
N2 C11 C16 C15 179.8(3) . . . . ?
N2 C11 C16 C20 2.3(5) . . . . ?
C5 N1 C9 C8 0.5(5) . . . . ?
C5 N1 C9 C10 179.0(3) . . . . ?
C5 C6 C7 C8 -0.9(6) . . . . ?
C6 C7 C8 C9 0.7(6) . . . . ?
C7 C8 C9 N1 -0.5(5) . . . . ?
C7 C8 C9 C10 -178.8(3) . . . . ?
C8 C9 C10 N2 -178.3(3) . . . . ?
C9 N1 C5 C6 -0.7(5) . . . . ?
C10 N2 C11 C12 84.3(4) . . . . ?
C10 N2 C11 C16 -94.9(4) . . . . ?
C11 N2 C10 C9 -177.7(3) . . . . ?
C11 C12 C13 C14 0.1(6) . . . . ?
C11 C12 C17 C18 129.7(11) . . . . ?
C11 C12 C17 C19 -109.4(10) . . . . ?
C11 C12 C17 C18A 108.1(15) . . . . ?
C11 C12 C17 C19A -124.9(19) . . . . ?
C11 C16 C20 C21 112.4(12) . . . . ?
C11 C16 C20 C22 -121.0(12) . . . . ?
C11 C16 C20 C21A 88.1(12) . . . . ?
C11 C16 C20 C22A -150.7(12) . . . . ?
C12 C11 C16 C15 0.7(5) . . . . ?
C12 C11 C16 C20 -176.8(3) . . . . ?
C12 C13 C14 C15 -0.3(6) . . . . ?
C13 C12 C17 C18 -50.5(11) . . . . ?
C13 C12 C17 C19 70.4(10) . . . . ?
C13 C12 C17 C18A -72.1(15) . . . . ?
C13 C12 C17 C19A 54.8(19) . . . . ?
C13 C14 C15 C16 0.8(7) . . . . ?
C14 C15 C16 C11 -0.9(6) . . . . ?
C14 C15 C16 C20 176.6(4) . . . . ?
C15 C16 C20 C21 -65.0(12) . . . . ?
C15 C16 C20 C22 61.7(13) . . . . ?
C15 C16 C20 C21A -89.3(12) . . . . ?
C15 C16 C20 C22A 31.9(12) . . . . ?
C16 C11 C12 C13 -0.3(5) . . . . ?
C16 C11 C12 C17 179.5(3) . . . . ?
C17 C12 C13 C14 -179.7(4) . . . . ?
